data_7046971
loop_
_publ_author_name
'Daneshmand, Pargol'
'Pinon, Leena'
'Schaper, Frank'

_publ_section_title
;
 Dinuclear iminophenoxide copper complexes in rac-lactide polymerisation.
;
_journal_issue 30
_journal_name_full 'Dalton transactions (Cambridge, England : 2003)'
_journal_page_first 10147
_journal_page_last 10161
_journal_paper_doi 10.1039/c8dt02140f
_journal_volume 47
_journal_year 2018
_chemical_formula_moiety '2(C15 H14 Cu0.5 N O)'
_chemical_formula_sum 'C30 H28 Cu N2 O2'
_chemical_formula_weight 512.08
_space_group_crystal_system monoclinic
_space_group_IT_number 13
_space_group_name_Hall '-P 2yac'
_space_group_name_H-M_alt 'P 1 2/n 1'
_symmetry_space_group_name_Hall '-P 2yac'
_symmetry_space_group_name_H-M 'P 1 2/n 1'
_atom_sites_solution_hydrogens geom
_atom_sites_solution_primary dual
_atom_sites_solution_secondary difmap
_audit_creation_date 2018-04-18
_audit_creation_method
;
Olex2 1.2
(compiled 2018.04.03 svn.r3497 for OlexSys, GUI svn.r5486)
;
_audit_update_record
;
2018-05-24 deposited with the CCDC.
2018-07-05 downloaded from the CCDC.
;
_cell_angle_alpha 90
_cell_angle_beta 96.816(2)
_cell_angle_gamma 90
_cell_formula_units_Z 4
_cell_length_a 14.3106(5)
_cell_length_b 12.1062(5)
_cell_length_c 14.6604(6)
_cell_measurement_reflns_used 9826
_cell_measurement_temperature 100
_cell_measurement_theta_max 60.60
_cell_measurement_theta_min 3.55
_cell_volume 2521.92(17)
_computing_cell_refinement 'SAINT v8.34A (Bruker, 2013)'
_computing_data_collection 'APEX 2 (2013) Bruker AXS Inc., Madison, WI 53719-1173.'
_computing_data_reduction 'SAINT v8.34A (Bruker, 2013)'
_computing_molecular_graphics 'Olex2 (Dolomanov et al., 2009)'
_computing_publication_material 'Olex2 (Dolomanov et al., 2009)'
_computing_structure_refinement 'ShelXL (Sheldrick, 2015)'
_computing_structure_solution 'ShelXT (Sheldrick, 2015)'
_diffrn_ambient_temperature 100
_diffrn_detector_area_resol_mean 10.24
_diffrn_measured_fraction_theta_full 1.000
_diffrn_measured_fraction_theta_max 0.998
_diffrn_measurement_device_type 'Bruker Venture Metaljet'
_diffrn_measurement_method '\f and \w scans'
_diffrn_radiation_type GaK\a
_diffrn_radiation_wavelength 1.34139
_diffrn_reflns_av_R_equivalents 0.0604
_diffrn_reflns_av_unetI/netI 0.0380
_diffrn_reflns_Laue_measured_fraction_full 1.000
_diffrn_reflns_Laue_measured_fraction_max 0.998
_diffrn_reflns_limit_h_max 18
_diffrn_reflns_limit_h_min -18
_diffrn_reflns_limit_k_max 15
_diffrn_reflns_limit_k_min -15
_diffrn_reflns_limit_l_max 19
_diffrn_reflns_limit_l_min -16
_diffrn_reflns_number 43808
_diffrn_reflns_point_group_measured_fraction_full 1.000
_diffrn_reflns_point_group_measured_fraction_max 0.998
_diffrn_reflns_theta_full 53.594
_diffrn_reflns_theta_max 60.758
_diffrn_reflns_theta_min 3.176
_diffrn_source 'Metal Jet'
_diffrn_standards_number 0
_exptl_absorpt_coefficient_mu 4.824
_exptl_absorpt_correction_T_max 0.7519
_exptl_absorpt_correction_T_min 0.6068
_exptl_absorpt_correction_type multi-scan
_exptl_absorpt_process_details
'SADABS-2014/2 (Bruker,2014/2) was used for absorption correction. wR2(int) was 0.0891 before and 0.0642 after correction. The Ratio of minimum to maximum transmission is 0.8070. The \l/2 correction factor is 0.00150.'
_exptl_crystal_colour yellow
_exptl_crystal_colour_primary yellow
_exptl_crystal_density_diffrn 1.349
_exptl_crystal_description block
_exptl_crystal_F_000 1068
_exptl_crystal_size_max 0.14
_exptl_crystal_size_mid 0.1
_exptl_crystal_size_min 0.07
_refine_diff_density_max 1.084
_refine_diff_density_min -0.518
_refine_diff_density_rms 0.097
_refine_ls_extinction_method none
_refine_ls_goodness_of_fit_ref 1.054
_refine_ls_hydrogen_treatment constr
_refine_ls_matrix_type full
_refine_ls_number_parameters 321
_refine_ls_number_reflns 5818
_refine_ls_number_restraints 0
_refine_ls_restrained_S_all 1.054
_refine_ls_R_factor_all 0.0690
_refine_ls_R_factor_gt 0.0512
_refine_ls_shift/su_max 0.000
_refine_ls_shift/su_mean 0.000
_refine_ls_structure_factor_coef Fsqd
_refine_ls_weighting_details 'w=1/[\s^2^(Fo^2^)+(0.0682P)^2^+1.5419P] where P=(Fo^2^+2Fc^2^)/3'
_refine_ls_weighting_scheme calc
_refine_ls_wR_factor_gt 0.1207
_refine_ls_wR_factor_ref 0.1305
_reflns_Friedel_coverage 0.000
_reflns_number_gt 4658
_reflns_number_total 5818
_reflns_threshold_expression 'I > 2\s(I)'
_cod_data_source_file c8dt02140f2.cif
_cod_data_source_block comp_7c
_cod_depositor_comments 'Adding full bibliography for 7046963--7046983.cif.'
_cod_database_code 7046971
_shelx_shelxl_version_number 2014/7
_shelx_space_group_comment
;
The symmetry employed for this shelxl refinement is uniquely defined
by the following loop, which should always be used as a source of
symmetry information in preference to the above space-group names.
They are only intended as comments.
;
_shelx_estimated_absorpt_t_max 0.729
_shelx_estimated_absorpt_t_min 0.552
_olex2_refinement_description
;
1. Fixed Uiso
 At 1.2 times of:
  All C(H) groups
 At 1.5 times of:
  All C(H,H,H) groups
2.a Aromatic/amide H refined with riding coordinates:
 C1(H1), C3(H3), C4(H4), C5(H5), C6(H6), C10(H10), C11(H11), C12(H12),
 C16(H16), C18(H18), C19(H19), C20(H20), C21(H21), C25(H25), C26(H26), C27(H27)
2.b Idealised Me refined as rotating group:
 C14(H14A,H14B,H14C), C15(H15A,H15B,H15C), C29(H29A,H29B,H29C), C30(H30A,H30B,
 H30C)
;
_olex2_submission_special_instructions 'No special instructions were received'

loop_
_space_group_symop_operation_xyz
'x, y, z'
'-x+1/2, y, -z+1/2'
'-x, -y, -z'
'x-1/2, -y, z-1/2'

loop_
_atom_site_label
_atom_site_type_symbol
_atom_site_fract_x
_atom_site_fract_y
_atom_site_fract_z
_atom_site_U_iso_or_equiv
_atom_site_adp_type
_atom_site_occupancy
_atom_site_site_symmetry_order
_atom_site_calc_flag
_atom_site_refinement_flags_posn
_atom_site_refinement_flags_adp
_atom_site_refinement_flags_occupancy
Cu1 Cu 0.2500 0.17112(4) 0.2500 0.01987(13) Uani 1 2 d S T P
O1 O 0.21943(11) 0.18698(15) 0.37007(11) 0.0293(4) Uani 1 1 d . . .
N1 N 0.38657(13) 0.15076(16) 0.29321(13) 0.0208(4) Uani 1 1 d . . .
C1 C 0.41943(16) 0.1366(2) 0.37862(17) 0.0233(5) Uani 1 1 d . . .
H1 H 0.4842 0.1277 0.3915 0.028 Uiso 1 1 calc R . .
C2 C 0.36587(17) 0.13324(19) 0.45512(16) 0.0227(5) Uani 1 1 d . . .
C3 C 0.4120(2) 0.1012(2) 0.54199(18) 0.0327(6) Uani 1 1 d . . .
H3 H 0.4767 0.0893 0.5485 0.039 Uiso 1 1 calc R . .
C4 C 0.3640(2) 0.0872(2) 0.61673(17) 0.0352(6) Uani 1 1 d . . .
H4 H 0.3953 0.0644 0.6728 0.042 Uiso 1 1 calc R . .
C5 C 0.2672(2) 0.1076(2) 0.60734(18) 0.0337(6) Uani 1 1 d . . .
H5 H 0.2340 0.0981 0.6576 0.040 Uiso 1 1 calc R . .
C6 C 0.22064(19) 0.1416(2) 0.52485(17) 0.0312(6) Uani 1 1 d . . .
H6 H 0.1564 0.1560 0.5206 0.037 Uiso 1 1 calc R . .
C7 C 0.26763(16) 0.15503(19) 0.44643(15) 0.0222(5) Uani 1 1 d . . .
C8 C 0.45319(16) 0.1431(2) 0.22693(16) 0.0239(5) Uani 1 1 d . . .
C9 C 0.46733(17) 0.0407(2) 0.18715(16) 0.0285(5) Uani 1 1 d . . .
C10 C 0.53055(19) 0.0352(3) 0.12218(18) 0.0378(7) Uani 1 1 d . . .
H10 H 0.5421 -0.0326 0.0958 0.045 Uiso 1 1 calc R . .
C11 C 0.5760(2) 0.1269(3) 0.0962(2) 0.0464(8) Uani 1 1 d . . .
H11 H 0.6177 0.1213 0.0523 0.056 Uiso 1 1 calc R . .
C12 C 0.5601(2) 0.2289(3) 0.1355(2) 0.0436(7) Uani 1 1 d . . .
H12 H 0.5917 0.2910 0.1180 0.052 Uiso 1 1 calc R . .
C13 C 0.49713(17) 0.2389(2) 0.20081(18) 0.0317(6) Uani 1 1 d . . .
C14 C 0.4154(2) -0.0599(2) 0.2118(2) 0.0395(7) Uani 1 1 d . . .
H14A H 0.4389 -0.0831 0.2729 0.059 Uiso 1 1 calc GR . .
H14B H 0.4242 -0.1182 0.1692 0.059 Uiso 1 1 calc GR . .
H14C H 0.3495 -0.0433 0.2092 0.059 Uiso 1 1 calc GR . .
C15 C 0.4749(2) 0.3492(3) 0.2390(3) 0.0490(8) Uani 1 1 d . . .
H15A H 0.4099 0.3665 0.2208 0.074 Uiso 1 1 calc GR . .
H15B H 0.5139 0.4046 0.2159 0.074 Uiso 1 1 calc GR . .
H15C H 0.4866 0.3472 0.3048 0.074 Uiso 1 1 calc GR . .
Cu2 Cu 0.2500 0.61769(4) 0.2500 0.02531(14) Uani 1 2 d S T P
O2 O 0.33178(13) 0.60096(16) 0.16004(12) 0.0363(5) Uani 1 1 d . . .
N2 N 0.35556(15) 0.63713(17) 0.35045(14) 0.0249(4) Uani 1 1 d . . .
C16 C 0.44284(18) 0.6507(2) 0.33523(17) 0.0266(5) Uani 1 1 d . . .
H16 H 0.4862 0.6648 0.3863 0.032 Uiso 1 1 calc R . .
C17 C 0.47884(18) 0.6462(2) 0.24883(17) 0.0268(5) Uani 1 1 d . . .
C18 C 0.5758(2) 0.6661(2) 0.2474(2) 0.0355(6) Uani 1 1 d . . .
H18 H 0.6128 0.6843 0.3019 0.043 Uiso 1 1 calc R . .
C19 C 0.6168(2) 0.6593(3) 0.1681(2) 0.0472(8) Uani 1 1 d . . .
H19 H 0.6808 0.6726 0.1685 0.057 Uiso 1 1 calc R . .
C20 C 0.5613(3) 0.6320(3) 0.0863(2) 0.0507(8) Uani 1 1 d . . .
H20 H 0.5888 0.6266 0.0321 0.061 Uiso 1 1 calc R . .
C21 C 0.4664(2) 0.6129(3) 0.0849(2) 0.0429(7) Uani 1 1 d . . .
H21 H 0.4309 0.5951 0.0296 0.051 Uiso 1 1 calc R . .
C22 C 0.42166(19) 0.6198(2) 0.16548(19) 0.0309(6) Uani 1 1 d . . .
C23 C 0.33812(18) 0.6425(2) 0.44555(17) 0.0279(5) Uani 1 1 d . . .
C24 C 0.3399(2) 0.5454(2) 0.49625(18) 0.0400(7) Uani 1 1 d . . .
C25 C 0.3241(3) 0.5542(3) 0.5885(2) 0.0557(9) Uani 1 1 d . . .
H25 H 0.3244 0.4905 0.6241 0.067 Uiso 1 1 calc R . .
C26 C 0.3082(3) 0.6542(4) 0.6275(2) 0.0571(9) Uani 1 1 d . . .
H26 H 0.2991 0.6579 0.6892 0.068 Uiso 1 1 calc R . .
C27 C 0.3055(2) 0.7485(3) 0.5761(2) 0.0458(8) Uani 1 1 d . . .
H27 H 0.2950 0.8161 0.6032 0.055 Uiso 1 1 calc R . .
C28 C 0.31842(18) 0.7445(2) 0.48313(18) 0.0326(6) Uani 1 1 d . . .
C29 C 0.3572(3) 0.4358(3) 0.4540(2) 0.0626(10) Uani 1 1 d . . .
H29A H 0.3131 0.4252 0.4001 0.094 Uiso 1 1 calc GR . .
H29B H 0.3497 0.3780 0.4974 0.094 Uiso 1 1 calc GR . .
H29C H 0.4201 0.4338 0.4373 0.094 Uiso 1 1 calc GR . .
C30 C 0.3089(2) 0.8455(2) 0.4254(2) 0.0477(8) Uani 1 1 d . . .
H30A H 0.3693 0.8658 0.4084 0.072 Uiso 1 1 calc GR . .
H30B H 0.2849 0.9047 0.4594 0.072 Uiso 1 1 calc GR . .
H30C H 0.2662 0.8314 0.3710 0.072 Uiso 1 1 calc GR . .

loop_
_atom_site_aniso_label
_atom_site_aniso_U_11
_atom_site_aniso_U_22
_atom_site_aniso_U_33
_atom_site_aniso_U_23
_atom_site_aniso_U_13
_atom_site_aniso_U_12
Cu1 0.0186(2) 0.0264(3) 0.0146(2) 0.000 0.00198(18) 0.000
O1 0.0228(8) 0.0484(11) 0.0169(8) -0.0009(8) 0.0029(7) 0.0046(7)
N1 0.0200(9) 0.0249(10) 0.0177(10) 0.0009(8) 0.0038(8) 0.0026(8)
C1 0.0202(11) 0.0242(11) 0.0247(12) -0.0011(9) -0.0008(9) 0.0030(9)
C2 0.0281(12) 0.0203(11) 0.0195(12) -0.0014(9) 0.0021(9) 0.0015(9)
C3 0.0354(14) 0.0384(15) 0.0234(13) 0.0002(11) 0.0001(11) 0.0107(11)
C4 0.0456(16) 0.0433(16) 0.0158(12) 0.0018(11) -0.0001(11) 0.0084(12)
C5 0.0444(16) 0.0402(15) 0.0180(12) -0.0026(11) 0.0099(11) -0.0013(12)
C6 0.0281(13) 0.0416(14) 0.0243(13) -0.0056(11) 0.0048(10) -0.0033(11)
C7 0.0268(12) 0.0225(11) 0.0174(11) -0.0050(9) 0.0025(9) -0.0018(9)
C8 0.0207(11) 0.0320(12) 0.0187(11) 0.0016(10) 0.0014(9) 0.0037(9)
C9 0.0259(12) 0.0387(14) 0.0201(12) -0.0010(10) -0.0003(10) 0.0085(10)
C10 0.0340(14) 0.0542(18) 0.0258(13) -0.0069(13) 0.0058(11) 0.0111(13)
C11 0.0347(15) 0.079(2) 0.0278(15) 0.0037(15) 0.0128(12) 0.0094(15)
C12 0.0320(14) 0.059(2) 0.0417(16) 0.0193(15) 0.0105(13) -0.0024(13)
C13 0.0225(12) 0.0369(14) 0.0362(14) 0.0077(12) 0.0050(11) -0.0002(10)
C14 0.0406(15) 0.0322(14) 0.0460(17) -0.0082(13) 0.0066(13) 0.0053(12)
C15 0.0344(15) 0.0333(15) 0.082(2) 0.0055(16) 0.0174(16) -0.0024(12)
Cu2 0.0289(3) 0.0283(3) 0.0179(3) 0.000 -0.0005(2) 0.000
O2 0.0334(10) 0.0537(12) 0.0215(9) -0.0031(8) 0.0020(8) 0.0039(8)
N2 0.0311(11) 0.0232(10) 0.0198(10) -0.0013(8) 0.0006(8) 0.0023(8)
C16 0.0317(13) 0.0225(11) 0.0242(13) -0.0003(10) -0.0029(10) 0.0001(10)
C17 0.0352(13) 0.0184(11) 0.0268(13) 0.0029(10) 0.0041(11) 0.0016(10)
C18 0.0391(15) 0.0310(14) 0.0365(15) 0.0027(11) 0.0053(12) -0.0042(11)
C19 0.0401(17) 0.054(2) 0.0499(19) 0.0032(15) 0.0157(15) -0.0092(14)
C20 0.057(2) 0.063(2) 0.0363(17) 0.0001(15) 0.0233(16) -0.0060(16)
C21 0.0488(18) 0.0553(19) 0.0256(14) 0.0021(13) 0.0088(13) -0.0026(14)
C22 0.0365(14) 0.0284(13) 0.0281(14) 0.0046(10) 0.0049(11) 0.0028(10)
C23 0.0260(12) 0.0340(13) 0.0225(12) -0.0029(10) -0.0025(10) -0.0002(10)
C24 0.0516(17) 0.0417(16) 0.0254(14) 0.0063(12) -0.0005(12) 0.0024(13)
C25 0.067(2) 0.070(2) 0.0305(16) 0.0190(16) 0.0059(15) 0.0053(19)
C26 0.054(2) 0.093(3) 0.0247(15) -0.0013(17) 0.0077(14) 0.0165(19)
C27 0.0381(16) 0.068(2) 0.0320(15) -0.0185(15) 0.0053(12) 0.0098(14)
C28 0.0260(13) 0.0393(15) 0.0318(14) -0.0093(12) 0.0007(11) 0.0023(11)
C29 0.112(3) 0.0317(16) 0.0430(19) 0.0123(15) 0.004(2) 0.0030(19)
C30 0.0542(19) 0.0331(15) 0.057(2) -0.0112(14) 0.0110(16) 0.0032(14)

loop_
_atom_type_symbol
_atom_type_description
_atom_type_scat_dispersion_real
_atom_type_scat_dispersion_imag
_atom_type_scat_source
C C 0.0150 0.0070 'International Tables Vol C Tables 4.2.6.8 and 6.1.1.4'
H H 0.0000 0.0000 'International Tables Vol C Tables 4.2.6.8 and 6.1.1.4'
Cu Cu -2.7970 3.6880 'International Tables Vol C Tables 4.2.6.8 and 6.1.1.4'
N N 0.0250 0.0140 'International Tables Vol C Tables 4.2.6.8 and 6.1.1.4'
O O 0.0410 0.0250 'International Tables Vol C Tables 4.2.6.8 and 6.1.1.4'

loop_
_geom_angle_atom_site_label_1
_geom_angle_atom_site_label_2
_geom_angle_atom_site_label_3
_geom_angle
_geom_angle_site_symmetry_1
_geom_angle_site_symmetry_3
O1 Cu1 O1 168.24(12) . 2
O1 Cu1 N1 92.49(7) . .
O1 Cu1 N1 88.96(7) 2 .
O1 Cu1 N1 88.96(7) . 2
O1 Cu1 N1 92.49(7) 2 2
N1 Cu1 N1 165.82(12) . 2
C7 O1 Cu1 128.20(15) . .
C1 N1 Cu1 123.52(16) . .
C1 N1 C8 116.70(19) . .
C8 N1 Cu1 119.62(14) . .
N1 C1 H1 116.8 . .
N1 C1 C2 126.4(2) . .
C2 C1 H1 116.8 . .
C3 C2 C1 118.4(2) . .
C3 C2 C7 118.8(2) . .
C7 C2 C1 122.7(2) . .
C2 C3 H3 119.1 . .
C4 C3 C2 121.8(3) . .
C4 C3 H3 119.1 . .
C3 C4 H4 120.5 . .
C3 C4 C5 119.0(2) . .
C5 C4 H4 120.5 . .
C4 C5 H5 119.6 . .
C6 C5 C4 120.8(2) . .
C6 C5 H5 119.6 . .
C5 C6 H6 119.2 . .
C5 C6 C7 121.6(2) . .
C7 C6 H6 119.2 . .
O1 C7 C2 123.3(2) . .
O1 C7 C6 118.7(2) . .
C6 C7 C2 117.9(2) . .
C9 C8 N1 118.6(2) . .
C13 C8 N1 119.1(2) . .
C13 C8 C9 122.1(2) . .
C8 C9 C14 121.5(2) . .
C10 C9 C8 117.8(3) . .
C10 C9 C14 120.6(2) . .
C9 C10 H10 119.2 . .
C11 C10 C9 121.5(3) . .
C11 C10 H10 119.2 . .
C10 C11 H11 120.0 . .
C10 C11 C12 120.0(3) . .
C12 C11 H11 120.0 . .
C11 C12 H12 119.6 . .
C11 C12 C13 120.8(3) . .
C13 C12 H12 119.6 . .
C8 C13 C12 117.7(3) . .
C8 C13 C15 121.1(2) . .
C12 C13 C15 121.1(3) . .
C9 C14 H14A 109.5 . .
C9 C14 H14B 109.5 . .
C9 C14 H14C 109.5 . .
H14A C14 H14B 109.5 . .
H14A C14 H14C 109.5 . .
H14B C14 H14C 109.5 . .
C13 C15 H15A 109.5 . .
C13 C15 H15B 109.5 . .
C13 C15 H15C 109.5 . .
H15A C15 H15B 109.5 . .
H15A C15 H15C 109.5 . .
H15B C15 H15C 109.5 . .
O2 Cu2 O2 167.60(12) 2 .
O2 Cu2 N2 88.55(8) 2 .
O2 Cu2 N2 92.92(8) 2 2
O2 Cu2 N2 92.92(8) . .
O2 Cu2 N2 88.54(8) . 2
N2 Cu2 N2 166.45(12) . 2
C22 O2 Cu2 129.32(17) . .
C16 N2 Cu2 123.02(17) . .
C16 N2 C23 115.9(2) . .
C23 N2 Cu2 120.98(16) . .
N2 C16 H16 116.5 . .
N2 C16 C17 127.0(2) . .
C17 C16 H16 116.5 . .
C16 C17 C22 122.7(2) . .
C18 C17 C16 117.8(2) . .
C18 C17 C22 119.5(2) . .
C17 C18 H18 119.2 . .
C19 C18 C17 121.6(3) . .
C19 C18 H18 119.2 . .
C18 C19 H19 120.4 . .
C18 C19 C20 119.2(3) . .
C20 C19 H19 120.4 . .
C19 C20 H20 119.6 . .
C21 C20 C19 120.8(3) . .
C21 C20 H20 119.6 . .
C20 C21 H21 119.2 . .
C20 C21 C22 121.6(3) . .
C22 C21 H21 119.2 . .
O2 C22 C17 123.8(2) . .
O2 C22 C21 118.9(3) . .
C21 C22 C17 117.4(3) . .
C24 C23 N2 118.9(2) . .
C24 C23 C28 122.0(2) . .
C28 C23 N2 119.1(2) . .
C23 C24 C25 117.3(3) . .
C23 C24 C29 121.4(2) . .
C25 C24 C29 121.3(3) . .
C24 C25 H25 119.2 . .
C26 C25 C24 121.5(3) . .
C26 C25 H25 119.2 . .
C25 C26 H26 119.9 . .
C27 C26 C25 120.3(3) . .
C27 C26 H26 119.9 . .
C26 C27 H27 119.6 . .
C26 C27 C28 120.7(3) . .
C28 C27 H27 119.6 . .
C23 C28 C27 118.2(3) . .
C23 C28 C30 120.9(2) . .
C27 C28 C30 120.9(3) . .
C24 C29 H29A 109.5 . .
C24 C29 H29B 109.5 . .
C24 C29 H29C 109.5 . .
H29A C29 H29B 109.5 . .
H29A C29 H29C 109.5 . .
H29B C29 H29C 109.5 . .
C28 C30 H30A 109.5 . .
C28 C30 H30B 109.5 . .
C28 C30 H30C 109.5 . .
H30A C30 H30B 109.5 . .
H30A C30 H30C 109.5 . .
H30B C30 H30C 109.5 . .

loop_
_geom_bond_atom_site_label_1
_geom_bond_atom_site_label_2
_geom_bond_distance
_geom_bond_site_symmetry_2
Cu1 O1 1.8734(16) .
Cu1 O1 1.8734(16) 2
Cu1 N1 1.9970(18) .
Cu1 N1 1.9971(18) 2
O1 C7 1.302(3) .
N1 C1 1.296(3) .
N1 C8 1.443(3) .
C1 H1 0.9300 .
C1 C2 1.432(3) .
C2 C3 1.417(3) .
C2 C7 1.421(3) .
C3 H3 0.9300 .
C3 C4 1.372(4) .
C4 H4 0.9300 .
C4 C5 1.397(4) .
C5 H5 0.9300 .
C5 C6 1.373(4) .
C6 H6 0.9300 .
C6 C7 1.409(3) .
C8 C9 1.395(4) .
C8 C13 1.394(4) .
C9 C10 1.391(3) .
C9 C14 1.493(4) .
C10 H10 0.9300 .
C10 C11 1.364(5) .
C11 H11 0.9300 .
C11 C12 1.392(5) .
C12 H12 0.9300 .
C12 C13 1.396(4) .
C13 C15 1.497(4) .
C14 H14A 0.9600 .
C14 H14B 0.9600 .
C14 H14C 0.9600 .
C15 H15A 0.9600 .
C15 H15B 0.9600 .
C15 H15C 0.9600 .
Cu2 O2 1.8751(18) 2
Cu2 O2 1.8751(18) .
Cu2 N2 1.994(2) .
Cu2 N2 1.995(2) 2
O2 C22 1.299(3) .
N2 C16 1.305(3) .
N2 C23 1.447(3) .
C16 H16 0.9300 .
C16 C17 1.424(3) .
C17 C18 1.411(4) .
C17 C22 1.424(4) .
C18 H18 0.9300 .
C18 C19 1.366(4) .
C19 H19 0.9300 .
C19 C20 1.398(5) .
C20 H20 0.9300 .
C20 C21 1.374(5) .
C21 H21 0.9300 .
C21 C22 1.412(4) .
C23 C24 1.389(4) .
C23 C28 1.395(4) .
C24 C25 1.401(4) .
C24 C29 1.498(5) .
C25 H25 0.9300 .
C25 C26 1.370(5) .
C26 H26 0.9300 .
C26 C27 1.366(5) .
C27 H27 0.9300 .
C27 C28 1.397(4) .
C28 C30 1.484(4) .
C29 H29A 0.9600 .
C29 H29B 0.9600 .
C29 H29C 0.9600 .
C30 H30A 0.9600 .
C30 H30B 0.9600 .
C30 H30C 0.9600 .

loop_
_geom_torsion_atom_site_label_1
_geom_torsion_atom_site_label_2
_geom_torsion_atom_site_label_3
_geom_torsion_atom_site_label_4
_geom_torsion
_geom_torsion_site_symmetry_1
Cu1 O1 C7 C2 20.8(3) .
Cu1 O1 C7 C6 -159.43(18) .
Cu1 N1 C1 C2 -0.1(3) .
Cu1 N1 C8 C9 -84.4(2) .
Cu1 N1 C8 C13 92.0(2) .
O1 Cu1 O1 C7 -117.5(2) 2
N1 Cu1 O1 C7 -20.6(2) .
N1 Cu1 O1 C7 145.3(2) 2
N1 C1 C2 C3 171.0(2) .
N1 C1 C2 C7 -5.6(4) .
N1 C8 C9 C10 178.9(2) .
N1 C8 C9 C14 -0.1(3) .
N1 C8 C13 C12 -179.0(2) .
N1 C8 C13 C15 -1.2(4) .
C1 N1 C8 C9 91.2(3) .
C1 N1 C8 C13 -92.4(3) .
C1 C2 C3 C4 -174.5(2) .
C1 C2 C7 O1 -4.8(4) .
C1 C2 C7 C6 175.5(2) .
C2 C3 C4 C5 -1.5(4) .
C3 C2 C7 O1 178.6(2) .
C3 C2 C7 C6 -1.1(3) .
C3 C4 C5 C6 -0.2(4) .
C4 C5 C6 C7 1.2(4) .
C5 C6 C7 O1 179.7(2) .
C5 C6 C7 C2 -0.5(4) .
C7 C2 C3 C4 2.2(4) .
C8 N1 C1 C2 -175.6(2) .
C8 C9 C10 C11 -1.4(4) .
C9 C8 C13 C12 -2.8(4) .
C9 C8 C13 C15 175.0(3) .
C9 C10 C11 C12 0.4(4) .
C10 C11 C12 C13 -0.6(5) .
C11 C12 C13 C8 1.7(4) .
C11 C12 C13 C15 -176.1(3) .
C13 C8 C9 C10 2.7(4) .
C13 C8 C9 C14 -176.3(2) .
C14 C9 C10 C11 177.5(3) .
Cu2 O2 C22 C17 7.8(4) .
Cu2 O2 C22 C21 -172.86(19) .
Cu2 N2 C16 C17 -4.8(4) .
Cu2 N2 C23 C24 90.8(3) .
Cu2 N2 C23 C28 -88.1(3) .
O2 Cu2 O2 C22 -108.5(2) 2
N2 Cu2 O2 C22 154.5(2) 2
N2 Cu2 O2 C22 -12.0(2) .
N2 C16 C17 C18 178.5(2) .
N2 C16 C17 C22 -3.3(4) .
N2 C23 C24 C25 179.1(3) .
N2 C23 C24 C29 -1.4(4) .
N2 C23 C28 C27 -177.5(2) .
N2 C23 C28 C30 4.1(4) .
C16 N2 C23 C24 -92.1(3) .
C16 N2 C23 C28 89.0(3) .
C16 C17 C18 C19 177.5(3) .
C16 C17 C22 O2 2.2(4) .
C16 C17 C22 C21 -177.1(2) .
C17 C18 C19 C20 0.0(5) .
C18 C17 C22 O2 -179.6(2) .
C18 C17 C22 C21 1.1(4) .
C18 C19 C20 C21 0.5(5) .
C19 C20 C21 C22 -0.2(5) .
C20 C21 C22 O2 -180.0(3) .
C20 C21 C22 C17 -0.6(4) .
C22 C17 C18 C19 -0.8(4) .
C23 N2 C16 C17 178.2(2) .
C23 C24 C25 C26 -0.4(5) .
C24 C23 C28 C27 3.7(4) .
C24 C23 C28 C30 -174.7(3) .
C24 C25 C26 C27 1.3(5) .
C25 C26 C27 C28 0.4(5) .
C26 C27 C28 C23 -2.8(4) .
C26 C27 C28 C30 175.6(3) .
C28 C23 C24 C25 -2.1(4) .
C28 C23 C24 C29 177.4(3) .
C29 C24 C25 C26 -180.0(4) .
